data_4111751
loop_
_publ_author_name
'Jianfang Chai'
'Hongping Zhu'
'A. Claudia St\"uckl'
'Herbert W. Roesky'
'J\"org Magull'
'Alessandro Bencini'
'Andrea Caneschi'
'Dante Gatteschi'

_publ_section_title
;
 Synthesis and Reaction of [{HC(CMeNAr)2}Mn]2 (Ar = 2,6-iPr2C6H3): The
 Complex Containing Three-Coordinate Manganese(I) with a Mn-Mn Bond
 Exhibiting Unusual Magnetic Properties and Electronic Structure
;
_journal_name_full 'Journal of the American Chemical Society'
_journal_page_first 9201
_journal_page_last 9206
_journal_paper_doi 10.1021/ja042269e
_journal_volume 127
_journal_year 2005
_chemical_formula_sum 'C58 H82 Mn2 N4 O2'
_chemical_formula_weight 977.16
_chemical_name_systematic
;
?
;
_space_group_IT_number 15
_symmetry_cell_setting monoclinic
_symmetry_space_group_name_Hall '-C 2yc'
_symmetry_space_group_name_H-M 'C 1 2/c 1'
_atom_sites_solution_hydrogens geom
_atom_sites_solution_primary direct
_atom_sites_solution_secondary difmap
_audit_creation_method SHELXL-97
_cell_angle_alpha 90.00
_cell_angle_beta 90.802(6)
_cell_angle_gamma 90.00
_cell_formula_units_Z 4
_cell_length_a 15.4921(12)
_cell_length_b 16.3958(9)
_cell_length_c 21.3688(17)
_cell_measurement_temperature 133(2)
_cell_volume 5427.3(7)
_computing_structure_refinement 'SHELXL-97 (Sheldrick, 1997)'
_computing_structure_solution 'SHELXS-97 (Sheldrick, 1990)'
_diffrn_ambient_temperature 133(2)
_diffrn_measured_fraction_theta_full 0.993
_diffrn_measured_fraction_theta_max 0.993
_diffrn_radiation_monochromator graphite
_diffrn_radiation_source 'fine-focus sealed tube'
_diffrn_radiation_type MoK\a
_diffrn_radiation_wavelength 0.71073
_diffrn_reflns_av_R_equivalents 0.0637
_diffrn_reflns_av_sigmaI/netI 0.0447
_diffrn_reflns_limit_h_max 16
_diffrn_reflns_limit_h_min -18
_diffrn_reflns_limit_k_max 19
_diffrn_reflns_limit_k_min -19
_diffrn_reflns_limit_l_max 25
_diffrn_reflns_limit_l_min -25
_diffrn_reflns_number 18243
_diffrn_reflns_theta_full 24.77
_diffrn_reflns_theta_max 24.77
_diffrn_reflns_theta_min 1.81
_exptl_absorpt_coefficient_mu 0.509
_exptl_absorpt_correction_type none
_exptl_crystal_density_diffrn 1.196
_exptl_crystal_density_method none
_exptl_crystal_F_000 2096
_refine_diff_density_max 0.325
_refine_diff_density_min -0.257
_refine_diff_density_rms 0.049
_refine_ls_extinction_coef none
_refine_ls_extinction_method none
_refine_ls_goodness_of_fit_ref 1.024
_refine_ls_hydrogen_treatment constr
_refine_ls_matrix_type full
_refine_ls_number_parameters 308
_refine_ls_number_reflns 4641
_refine_ls_number_restraints 0
_refine_ls_restrained_S_all 1.024
_refine_ls_R_factor_all 0.0664
_refine_ls_R_factor_gt 0.0421
_refine_ls_shift/su_max 0.000
_refine_ls_shift/su_mean 0.000
_refine_ls_structure_factor_coef Fsqd
_refine_ls_weighting_details 'calc w=1/[\s^2^(Fo^2^)+(0.0396P)^2^+6.7507P] where P=(Fo^2^+2Fc^2^)/3'
_refine_ls_weighting_scheme calc
_refine_ls_wR_factor_gt 0.0873
_refine_ls_wR_factor_ref 0.0962
_reflns_number_gt 3473
_reflns_number_total 4641
_reflns_threshold_expression >2sigma(I)
_cod_data_source_file ja042269esi20050426_115054.cif
_cod_data_source_block compound3
_cod_database_code 4111751

loop_
_symmetry_equiv_pos_as_xyz
'x, y, z'
'-x, y, -z+1/2'
'x+1/2, y+1/2, z'
'-x+1/2, y+1/2, -z+1/2'
'-x, -y, -z'
'x, -y, z-1/2'
'-x+1/2, -y+1/2, -z'
'x+1/2, -y+1/2, z-1/2'

loop_
_atom_site_label
_atom_site_type_symbol
_atom_site_fract_x
_atom_site_fract_y
_atom_site_fract_z
_atom_site_U_iso_or_equiv
_atom_site_adp_type
_atom_site_occupancy
_atom_site_symmetry_multiplicity
_atom_site_calc_flag
_atom_site_refinement_flags
Mn1 Mn 0.05872(2) 0.24958(2) 0.295956(15) 0.01844(11) Uani 1 1 d .
N1 N 0.06562(13) 0.30042(12) 0.38164(9) 0.0198(4) Uani 1 1 d .
N2 N 0.17924(13) 0.20552(12) 0.30696(9) 0.0212(4) Uani 1 1 d .
O1 O -0.05780(10) 0.24786(12) 0.28954(7) 0.0251(4) Uani 1 1 d .
C1 C 0.13860(18) 0.37409(17) 0.46833(13) 0.0312(6) Uani 1 1 d .
H1A H 0.1972 0.3787 0.4859 0.047 Uiso 1 1 calc R
H1B H 0.1004 0.3503 0.4996 0.047 Uiso 1 1 calc R
H1C H 0.1174 0.4284 0.4566 0.047 Uiso 1 1 calc R
C2 C 0.13989(17) 0.31996(15) 0.41107(11) 0.0233(5) Uani 1 1 d .
C3 C 0.22042(17) 0.29230(16) 0.39266(12) 0.0249(6) Uani 1 1 d .
H3A H 0.2690 0.3165 0.4130 0.030 Uiso 1 1 calc R
C4 C 0.23844(17) 0.23259(14) 0.34729(11) 0.0228(6) Uani 1 1 d .
C5 C 0.32908(18) 0.19913(18) 0.34814(13) 0.0331(6) Uani 1 1 d .
H5A H 0.3303 0.1474 0.3253 0.050 Uiso 1 1 calc R
H5B H 0.3480 0.1901 0.3915 0.050 Uiso 1 1 calc R
H5C H 0.3679 0.2382 0.3282 0.050 Uiso 1 1 calc R
C6 C -0.01263(16) 0.32108(15) 0.41463(11) 0.0208(5) Uani 1 1 d .
C7 C -0.04586(17) 0.26500(16) 0.45768(11) 0.0271(6) Uani 1 1 d .
C8 C -0.11601(19) 0.28805(18) 0.49340(12) 0.0334(6) Uani 1 1 d .
H8A H -0.1390 0.2506 0.5227 0.040 Uiso 1 1 calc R
C9 C -0.15297(19) 0.36427(18) 0.48717(12) 0.0338(7) Uani 1 1 d .
H9A H -0.1993 0.3800 0.5133 0.041 Uiso 1 1 calc R
C10 C -0.12207(18) 0.41731(17) 0.44276(12) 0.0292(6) Uani 1 1 d .
H10A H -0.1490 0.4690 0.4377 0.035 Uiso 1 1 calc R
C11 C -0.05259(17) 0.39732(15) 0.40517(11) 0.0240(6) Uani 1 1 d .
C12 C -0.00855(19) 0.17950(16) 0.46482(13) 0.0320(6) Uani 1 1 d .
H12A H 0.0375 0.1732 0.4328 0.038 Uiso 1 1 calc R
C13 C -0.0755(3) 0.1146(2) 0.4521(2) 0.0732(13) Uani 1 1 d .
H13A H -0.0487 0.0606 0.4558 0.110 Uiso 1 1 calc R
H13B H -0.0993 0.1215 0.4097 0.110 Uiso 1 1 calc R
H13C H -0.1220 0.1194 0.4825 0.110 Uiso 1 1 calc R
C14 C 0.0338(3) 0.1674(2) 0.52905(19) 0.0748(14) Uani 1 1 d .
H14A H 0.0595 0.1128 0.5314 0.112 Uiso 1 1 calc R
H14B H -0.0098 0.1730 0.5616 0.112 Uiso 1 1 calc R
H14C H 0.0789 0.2086 0.5355 0.112 Uiso 1 1 calc R
C15 C -0.02415(18) 0.45591(16) 0.35437(13) 0.0288(6) Uani 1 1 d .
H15A H 0.0286 0.4329 0.3345 0.035 Uiso 1 1 calc R
C16 C -0.0014(2) 0.54024(18) 0.38062(16) 0.0419(7) Uani 1 1 d .
H16A H 0.0461 0.5351 0.4111 0.063 Uiso 1 1 calc R
H16B H -0.0520 0.5634 0.4012 0.063 Uiso 1 1 calc R
H16C H 0.0161 0.5761 0.3464 0.063 Uiso 1 1 calc R
C17 C -0.0947(2) 0.46336(17) 0.30382(13) 0.0342(7) Uani 1 1 d .
H17A H -0.1073 0.4093 0.2863 0.051 Uiso 1 1 calc R
H17B H -0.0750 0.4996 0.2705 0.051 Uiso 1 1 calc R
H17C H -0.1471 0.4859 0.3223 0.051 Uiso 1 1 calc R
C18 C 0.19994(17) 0.13813(15) 0.26590(12) 0.0238(5) Uani 1 1 d .
C19 C 0.25099(18) 0.15063(16) 0.21284(12) 0.0273(6) Uani 1 1 d .
C20 C 0.26618(19) 0.08370(17) 0.17411(13) 0.0337(7) Uani 1 1 d .
H20A H 0.3001 0.0907 0.1378 0.040 Uiso 1 1 calc R
C21 C 0.2331(2) 0.00786(18) 0.18727(14) 0.0392(7) Uani 1 1 d .
H21A H 0.2445 -0.0368 0.1603 0.047 Uiso 1 1 calc R
C22 C 0.1831(2) -0.00329(17) 0.24005(15) 0.0371(7) Uani 1 1 d .
H22A H 0.1606 -0.0559 0.2488 0.045 Uiso 1 1 calc R
C23 C 0.16545(18) 0.06114(16) 0.28029(13) 0.0289(6) Uani 1 1 d .
C24 C 0.28913(19) 0.23331(16) 0.19669(13) 0.0323(7) Uani 1 1 d .
H24A H 0.2784 0.2710 0.2325 0.039 Uiso 1 1 calc R
C25 C 0.3880(2) 0.22910(18) 0.18679(15) 0.0396(7) Uani 1 1 d .
H25A H 0.4153 0.2005 0.2221 0.059 Uiso 1 1 calc R
H25B H 0.4114 0.2845 0.1840 0.059 Uiso 1 1 calc R
H25C H 0.3998 0.1996 0.1479 0.059 Uiso 1 1 calc R
C26 C 0.2448(2) 0.26898(19) 0.13864(14) 0.0417(8) Uani 1 1 d .
H26A H 0.1828 0.2742 0.1461 0.063 Uiso 1 1 calc R
H26B H 0.2540 0.2328 0.1029 0.063 Uiso 1 1 calc R
H26C H 0.2691 0.3228 0.1297 0.063 Uiso 1 1 calc R
C27 C 0.11191(19) 0.04814(17) 0.33911(13) 0.0340(7) Uani 1 1 d .
H27A H 0.0784 0.0994 0.3460 0.041 Uiso 1 1 calc R
C28 C 0.1696(3) 0.0362(3) 0.39622(16) 0.0611(10) Uani 1 1 d .
H28A H 0.1339 0.0300 0.4334 0.092 Uiso 1 1 calc R
H28B H 0.2075 0.0836 0.4014 0.092 Uiso 1 1 calc R
H28C H 0.2048 -0.0129 0.3908 0.092 Uiso 1 1 calc R
C29 C 0.0471(3) -0.0210(3) 0.3346(2) 0.0816(14) Uani 1 1 d .
H29A H 0.0117 -0.0216 0.3722 0.122 Uiso 1 1 calc R
H29B H 0.0778 -0.0730 0.3309 0.122 Uiso 1 1 calc R
H29C H 0.0098 -0.0130 0.2976 0.122 Uiso 1 1 calc R

loop_
_atom_site_aniso_label
_atom_site_aniso_U_11
_atom_site_aniso_U_22
_atom_site_aniso_U_33
_atom_site_aniso_U_23
_atom_site_aniso_U_13
_atom_site_aniso_U_12
Mn1 0.01870(18) 0.01982(17) 0.01685(17) 0.00001(16) 0.00137(12) 0.00130(17)
N1 0.0180(11) 0.0207(10) 0.0207(10) 0.0012(8) 0.0019(8) 0.0013(9)
N2 0.0237(11) 0.0210(11) 0.0190(10) 0.0004(8) 0.0022(8) 0.0027(9)
O1 0.0219(9) 0.0336(9) 0.0197(8) 0.0003(8) 0.0022(7) -0.0019(9)
C1 0.0276(15) 0.0375(15) 0.0285(14) -0.0092(12) -0.0028(11) 0.0024(13)
C2 0.0256(14) 0.0228(13) 0.0216(13) 0.0007(10) -0.0015(11) 0.0004(11)
C3 0.0209(13) 0.0282(14) 0.0254(13) -0.0014(11) -0.0037(10) -0.0012(11)
C4 0.0237(13) 0.0216(14) 0.0232(12) 0.0023(9) 0.0006(10) 0.0034(10)
C5 0.0265(15) 0.0393(16) 0.0335(15) -0.0048(12) -0.0020(12) 0.0082(13)
C6 0.0195(13) 0.0264(13) 0.0165(12) -0.0023(10) 0.0022(10) 0.0003(11)
C7 0.0284(14) 0.0315(16) 0.0214(12) 0.0009(10) 0.0013(10) 0.0005(12)
C8 0.0330(16) 0.0430(16) 0.0243(14) 0.0036(12) 0.0079(12) -0.0034(14)
C9 0.0288(15) 0.0477(17) 0.0253(14) -0.0079(12) 0.0085(11) 0.0018(14)
C10 0.0265(15) 0.0320(14) 0.0293(15) -0.0054(11) 0.0016(11) 0.0045(12)
C11 0.0232(14) 0.0260(13) 0.0227(13) -0.0040(10) -0.0004(10) -0.0008(11)
C12 0.0365(16) 0.0312(15) 0.0285(14) 0.0079(11) 0.0065(12) 0.0002(13)
C13 0.059(3) 0.0343(19) 0.126(4) -0.003(2) -0.013(2) -0.0024(18)
C14 0.110(4) 0.055(2) 0.059(2) 0.0060(19) -0.030(2) 0.026(2)
C15 0.0269(15) 0.0247(13) 0.0350(15) 0.0043(11) 0.0082(12) 0.0042(12)
C16 0.0397(19) 0.0291(15) 0.057(2) 0.0040(14) -0.0062(15) -0.0028(14)
C17 0.0425(18) 0.0312(14) 0.0290(15) 0.0027(12) 0.0043(13) 0.0084(13)
C18 0.0228(14) 0.0237(13) 0.0248(13) -0.0009(10) -0.0015(10) 0.0081(11)
C19 0.0269(14) 0.0304(14) 0.0247(13) -0.0021(11) 0.0006(11) 0.0079(12)
C20 0.0346(16) 0.0378(16) 0.0286(15) -0.0048(12) 0.0022(12) 0.0104(13)
C21 0.0419(18) 0.0333(16) 0.0423(17) -0.0160(13) -0.0015(14) 0.0053(14)
C22 0.0372(17) 0.0229(14) 0.0511(19) -0.0033(13) -0.0008(14) 0.0010(13)
C23 0.0282(15) 0.0244(13) 0.0342(15) 0.0000(11) -0.0013(12) 0.0039(12)
C24 0.0364(16) 0.0308(16) 0.0300(14) 0.0026(11) 0.0092(12) 0.0058(12)
C25 0.0356(17) 0.0396(18) 0.0439(17) 0.0021(13) 0.0060(13) 0.0041(13)
C26 0.0367(17) 0.050(2) 0.0388(17) 0.0123(13) 0.0106(13) 0.0109(14)
C27 0.0353(17) 0.0250(14) 0.0419(17) 0.0059(12) 0.0066(13) 0.0009(12)
C28 0.054(2) 0.085(3) 0.044(2) 0.0213(19) 0.0069(17) 0.003(2)
C29 0.085(3) 0.086(3) 0.074(3) -0.005(2) 0.026(2) -0.044(3)

loop_
_atom_type_symbol
_atom_type_description
_atom_type_scat_dispersion_real
_atom_type_scat_dispersion_imag
_atom_type_scat_source
C C 0.0033 0.0016 'International Tables Vol C Tables 4.2.6.8 and 6.1.1.4'
H H 0.0000 0.0000 'International Tables Vol C Tables 4.2.6.8 and 6.1.1.4'
N N 0.0061 0.0033 'International Tables Vol C Tables 4.2.6.8 and 6.1.1.4'
Mn Mn 0.3368 0.7283 'International Tables Vol C Tables 4.2.6.8 and 6.1.1.4'
O O 0.0106 0.0060 'International Tables Vol C Tables 4.2.6.8 and 6.1.1.4'

loop_
_geom_angle_atom_site_label_1
_geom_angle_atom_site_label_2
_geom_angle_atom_site_label_3
_geom_angle
_geom_angle_site_symmetry_1
_geom_angle_site_symmetry_3
O1 Mn1 O1 85.99(7) . 2
O1 Mn1 N2 157.90(9) . .
O1 Mn1 N2 96.06(8) 2 .
O1 Mn1 N1 96.64(8) . .
O1 Mn1 N1 156.26(8) 2 .
N2 Mn1 N1 90.28(8) . .
O1 Mn1 Mn1 43.28(5) . 2
O1 Mn1 Mn1 42.74(5) 2 2
N2 Mn1 Mn1 135.28(6) . 2
N1 Mn1 Mn1 134.34(6) . 2
C2 N1 C6 115.7(2) . .
C2 N1 Mn1 124.00(17) . .
C6 N1 Mn1 120.29(15) . .
C4 N2 C18 119.4(2) . .
C4 N2 Mn1 126.01(17) . .
C18 N2 Mn1 114.55(16) . .
Mn1 O1 Mn1 93.98(7) . 2
N1 C2 C3 123.8(2) . .
N1 C2 C1 119.9(2) . .
C3 C2 C1 116.3(2) . .
C2 C3 C4 127.5(2) . .
N2 C4 C3 122.5(2) . .
N2 C4 C5 121.5(2) . .
C3 C4 C5 116.0(2) . .
C7 C6 C11 120.7(2) . .
C7 C6 N1 118.8(2) . .
C11 C6 N1 120.4(2) . .
C8 C7 C6 118.6(2) . .
C8 C7 C12 119.6(2) . .
C6 C7 C12 121.8(2) . .
C9 C8 C7 121.3(3) . .
C10 C9 C8 119.3(3) . .
C9 C10 C11 121.9(3) . .
C10 C11 C6 117.9(2) . .
C10 C11 C15 119.9(2) . .
C6 C11 C15 122.2(2) . .
C13 C12 C7 111.9(3) . .
C13 C12 C14 110.9(3) . .
C7 C12 C14 111.6(2) . .
C11 C15 C17 110.1(2) . .
C11 C15 C16 112.1(2) . .
C17 C15 C16 110.2(2) . .
C23 C18 C19 121.8(2) . .
C23 C18 N2 117.6(2) . .
C19 C18 N2 120.6(2) . .
C20 C19 C18 117.7(3) . .
C20 C19 C24 119.8(2) . .
C18 C19 C24 122.5(2) . .
C21 C20 C19 121.5(3) . .
C20 C21 C22 119.9(3) . .
C21 C22 C23 121.2(3) . .
C22 C23 C18 117.9(3) . .
C22 C23 C27 121.0(2) . .
C18 C23 C27 121.1(2) . .
C19 C24 C26 110.7(2) . .
C19 C24 C25 112.3(2) . .
C26 C24 C25 109.9(2) . .
C28 C27 C29 109.7(3) . .
C28 C27 C23 111.0(3) . .
C29 C27 C23 114.7(3) . .

loop_
_geom_bond_atom_site_label_1
_geom_bond_atom_site_label_2
_geom_bond_distance
_geom_bond_site_symmetry_2
Mn1 O1 1.8087(16) .
Mn1 O1 1.8269(16) 2
Mn1 N2 2.013(2) .
Mn1 N1 2.013(2) .
Mn1 Mn1 2.6585(7) 2
N1 C2 1.342(3) .
N1 C6 1.451(3) .
N2 C4 1.326(3) .
N2 C18 1.450(3) .
O1 Mn1 1.8269(16) 2
C1 C2 1.512(4) .
C2 C3 1.390(4) .
C3 C4 1.409(4) .
C4 C5 1.508(4) .
C6 C7 1.404(3) .
C6 C11 1.408(4) .
C7 C8 1.389(4) .
C7 C12 1.523(4) .
C8 C9 1.380(4) .
C9 C10 1.378(4) .
C10 C11 1.391(4) .
C11 C15 1.519(4) .
C12 C13 1.508(5) .
C12 C14 1.526(4) .
C15 C17 1.531(4) .
C15 C16 1.531(4) .
C18 C23 1.407(4) .
C18 C19 1.407(4) .
C19 C20 1.397(4) .
C19 C24 1.520(4) .
C20 C21 1.375(4) .
C21 C22 1.389(4) .
C22 C23 1.392(4) .
C23 C27 1.530(4) .
C24 C26 1.526(4) .
C24 C25 1.551(4) .
C27 C28 1.516(5) .
C27 C29 1.517(5) .
